data_4514142
loop_
_publ_author_name
'Zhang, Hongwei'
'Mu\~niz, Kilian'

_publ_section_title
;
 Selective Piperidine Synthesis Exploiting Iodine-Catalyzed Csp3--H
 Amination under Visible Light
;
_journal_issue 6
_journal_name_full 'ACS Catalysis'
_journal_page_first 4122
_journal_paper_doi 10.1021/acscatal.7b00928
_journal_volume 7
_journal_year 2017
_chemical_formula_sum 'C21 H27 N O2 S'
_chemical_formula_weight 357.50
_space_group_IT_number 14
_space_group_name_Hall '-P 2yn'
_symmetry_cell_setting monoclinic
_symmetry_space_group_name_Hall '-P 2yn'
_symmetry_space_group_name_H-M 'P 1 21/n 1'
_atom_sites_solution_hydrogens geom
_audit_creation_method SHELXL-2014/7
_cell_angle_alpha 90
_cell_angle_beta 114.637(4)
_cell_angle_gamma 90
_cell_formula_units_Z 4
_cell_length_a 11.6983(3)
_cell_length_b 13.0767(3)
_cell_length_c 13.6557(5)
_cell_measurement_temperature 100(2)
_cell_volume 1898.82(11)
_computing_cell_refinement 'CrystalClear-SM Expert 2.1 b29 (Rigaku, 2013)'
_computing_data_collection 'CrystalClear-SM Expert 2.1 b29 (Rigaku, 2013)'
_computing_data_reduction 'CrystalClear-SM Expert 2.1 b29 (Rigaku, 2013)'
_computing_molecular_graphics 'SHELXL-2014 (Sheldrick, 2014)'
_computing_publication_material 'SHELXL-2014 (Sheldrick, 2014)'
_computing_structure_refinement 'SHELXL-2014 (Sheldrick, 2014)'
_computing_structure_solution Sir2011
_diffrn_ambient_temperature 100(2)
_diffrn_detector_area_resol_mean 5.8140
_diffrn_detector_type 'PILATUS 200K'
_diffrn_measured_fraction_theta_full 0.999
_diffrn_measured_fraction_theta_max 0.910
_diffrn_measurement_device_type '1/4chi goniometer'
_diffrn_measurement_method
;
 Fullsphere data collection, phi and omega scans
;
_diffrn_measurement_specimen_support 'magnetic support with MicroMount'
_diffrn_radiation_monochromator 'Confocal Max Flux optic'
_diffrn_radiation_type MoK\a
_diffrn_radiation_wavelength 0.7107
_diffrn_reflns_Laue_measured_fraction_full 0.999
_diffrn_reflns_Laue_measured_fraction_max 0.910
_diffrn_reflns_limit_k_max 17
_diffrn_reflns_limit_k_min -16
_diffrn_reflns_limit_l_max 17
_diffrn_reflns_limit_l_min -17
_diffrn_reflns_point_group_measured_fraction_full 0.999
_diffrn_reflns_point_group_measured_fraction_max 0.910
_diffrn_reflns_theta_full 25.242
_diffrn_reflns_theta_max 29.012
_diffrn_reflns_theta_min 2.997
_diffrn_source 'Microfocus rotating anode X-ray tube'
_diffrn_source_current 24
_diffrn_source_power 50
_diffrn_source_size '0.2 mm x 0.2 mm fine focus'
_diffrn_source_type 'Rigaku MicroMax-007HF'
_exptl_absorpt_coefficient_mu 0.184
_exptl_absorpt_correction_T_max 0.985
_exptl_absorpt_correction_T_min 0.758
_exptl_absorpt_correction_type multi-scan
_exptl_absorpt_process_details
; 
 CrystalClear-SM Expert 2.1 b29 (Rigaku, 2013)
;
_exptl_crystal_density_diffrn 1.251
_exptl_crystal_F_000 768
_refine_diff_density_max 0.671
_refine_diff_density_min -0.394
_refine_diff_density_rms 0.051
_refine_ls_extinction_method none
_refine_ls_goodness_of_fit_ref 1.021
_refine_ls_hydrogen_treatment constr
_refine_ls_matrix_type full
_refine_ls_number_parameters 229
_refine_ls_number_reflns 4596
_refine_ls_number_restraints 0
_refine_ls_restrained_S_all 1.021
_refine_ls_R_factor_all 0.0416
_refine_ls_R_factor_gt 0.0369
_refine_ls_shift/su_max 0.002
_refine_ls_shift/su_mean 0.000
_refine_ls_structure_factor_coef Fsqd
_refine_ls_weighting_details 'w=1/[\s^2^(Fo^2^)+(0.0516P)^2^+1.1133P] where P=(Fo^2^+2Fc^2^)/3'
_refine_ls_weighting_scheme calc
_refine_ls_wR_factor_gt 0.0975
_refine_ls_wR_factor_ref 0.1006
_reflns_Friedel_coverage 0.000
_reflns_number_gt 4172
_reflns_number_total 4596
_reflns_threshold_expression 'I > 2\s(I)'
_cod_data_source_file cs7b00928_si_005.cif
_cod_data_source_block ZHW7me
_cod_depositor_comments
;
The following automatic conversions were performed:

'_symmetry_cell_setting' value 'Monoclinic' changed to 'monoclinic'
according to
/home/data/users/saulius/crontab/automatic-downloads/current/ACS/lib/dictionaries/cif_core.dic
dictionary named 'cif_core.dic' version 2.4.2 from 2011-04-26.

'_exptl_absorpt_correction_type' value 'Multi-scan' changed to
'multi-scan' according to
/home/data/users/saulius/crontab/automatic-downloads/current/ACS/lib/dictionaries/cif_core.dic
dictionary named 'cif_core.dic' version 2.4.2 from 2011-04-26.

Automatic conversion script
Id: cif_fix_values 4973 2017-02-22 13:04:09Z antanas 

2020-10-10
Z value and formula fixed to values more according to usual
chemical conventions.                 miguel
;
_cod_original_formula_weight 178.75
_cod_original_formula_units_Z 8
_cod_original_cell_volume 1898.81(11)
_cod_original_sg_symbol_H-M P2(1)/n
_cod_original_formula_sum 'C10.50 H13.50 N0.50 O S0.50'
_cod_database_code 4514142
_shelx_shelxl_version_number 2014/7
_shelx_space_group_comment
;
The symmetry employed for this shelxl refinement is uniquely defined
by the following loop, which should always be used as a source of
symmetry information in preference to the above space-group names.
They are only intended as comments.
;
_shelx_estimated_absorpt_t_min 0.947
_shelx_estimated_absorpt_t_max 0.985

loop_
_space_group_symop_operation_xyz
'x, y, z'
'-x+1/2, y+1/2, -z+1/2'
'-x, -y, -z'
'x-1/2, -y-1/2, z-1/2'

loop_
_atom_site_label
_atom_site_type_symbol
_atom_site_fract_x
_atom_site_fract_y
_atom_site_fract_z
_atom_site_U_iso_or_equiv
_atom_site_adp_type
_atom_site_occupancy
_atom_site_site_symmetry_order
_atom_site_calc_flag
_atom_site_refinement_flags_posn
_atom_site_refinement_flags_adp
C1 C 0.18754(11) 0.85937(9) 0.23251(9) 0.0156(2) Uani 1 1 d . .
H1A H 0.2262 0.8959 0.3003 0.019 Uiso 1 1 calc R U
H1B H 0.2219 0.7906 0.2444 0.019 Uiso 1 1 calc R U
C2 C 0.04424(12) 0.85259(9) 0.20025(10) 0.0177(2) Uani 1 1 d . .
C3 C -0.02122(12) 0.77739(10) 0.10644(11) 0.0205(3) Uani 1 1 d . .
H3A H 0.0020 0.7085 0.1339 0.025 Uiso 1 1 calc R U
H3B H -0.1113 0.7838 0.0835 0.025 Uiso 1 1 calc R U
C4 C 0.00657(12) 0.78950(10) 0.00726(10) 0.0215(3) Uani 1 1 d . .
H4A H -0.0099 0.8597 -0.0176 0.026 Uiso 1 1 calc R U
H4B H -0.0502 0.7460 -0.0498 0.026 Uiso 1 1 calc R U
C5 C 0.14232(12) 0.76232(10) 0.02862(10) 0.0191(2) Uani 1 1 d . .
H5A H 0.1426 0.7334 -0.0367 0.023 Uiso 1 1 calc R U
H5B H 0.1716 0.7097 0.0836 0.023 Uiso 1 1 calc R U
C6 C 0.23602(12) 0.85134(9) 0.06470(10) 0.0161(2) Uani 1 1 d . .
H6 H 0.2134 0.8976 0.0030 0.019 Uiso 1 1 calc R U
C7 C 0.03027(14) 0.81092(11) 0.29959(11) 0.0247(3) Uani 1 1 d . .
H7A H 0.0650 0.8591 0.3577 0.037 Uiso 1 1 calc R U
H7B H 0.0742 0.7470 0.3207 0.037 Uiso 1 1 calc R U
H7C H -0.0572 0.8006 0.2827 0.037 Uiso 1 1 calc R U
C8 C -0.01750(12) 0.95823(10) 0.17184(12) 0.0228(3) Uani 1 1 d . .
H8A H -0.1051 0.9526 0.1567 0.034 Uiso 1 1 calc R U
H8B H -0.0089 0.9844 0.1096 0.034 Uiso 1 1 calc R U
H8C H 0.0228 1.0039 0.2314 0.034 Uiso 1 1 calc R U
C9 C 0.36880(12) 0.81314(9) 0.09156(10) 0.0173(2) Uani 1 1 d . .
C10 C 0.42600(13) 0.83672(10) 0.02296(11) 0.0222(3) Uani 1 1 d . .
H10 H 0.3823 0.8753 -0.0386 0.027 Uiso 1 1 calc R U
C11 C 0.54740(14) 0.80358(11) 0.04492(12) 0.0255(3) Uani 1 1 d . .
H11 H 0.5841 0.8201 -0.0017 0.031 Uiso 1 1 calc R U
C12 C 0.61342(13) 0.74584(11) 0.13639(12) 0.0244(3) Uani 1 1 d . .
H12 H 0.6949 0.7242 0.1518 0.029 Uiso 1 1 calc R U
C13 C 0.55689(13) 0.72053(10) 0.20493(11) 0.0236(3) Uani 1 1 d . .
H13 H 0.6007 0.6814 0.2661 0.028 Uiso 1 1 calc R U
C14 C 0.43541(12) 0.75329(10) 0.18268(10) 0.0204(3) Uani 1 1 d . .
H14 H 0.3982 0.7353 0.2286 0.024 Uiso 1 1 calc R U
C15 C 0.45263(11) 1.00770(9) 0.25529(10) 0.0154(2) Uani 1 1 d . .
C16 C 0.53355(12) 1.01755(10) 0.20491(10) 0.0188(3) Uani 1 1 d . .
H16 H 0.5021 1.0327 0.1318 0.023 Uiso 1 1 calc R U
C17 C 0.66191(12) 1.00451(11) 0.26476(12) 0.0228(3) Uani 1 1 d . .
H17 H 0.7161 1.0103 0.2309 0.027 Uiso 1 1 calc R U
C18 C 0.71078(12) 0.98297(10) 0.37434(11) 0.0216(3) Uani 1 1 d . .
C19 C 0.62819(12) 0.97528(10) 0.42376(11) 0.0208(3) Uani 1 1 d . .
H19 H 0.6599 0.9622 0.4973 0.025 Uiso 1 1 calc R U
C20 C 0.49953(12) 0.98674(10) 0.36505(10) 0.0188(3) Uani 1 1 d . .
H20 H 0.4452 0.9805 0.3987 0.023 Uiso 1 1 calc R U
C21 C 0.84954(13) 0.96730(13) 0.43874(14) 0.0330(3) Uani 1 1 d . .
H21A H 0.8726 0.9895 0.5115 0.050 Uiso 1 1 calc R U
H21B H 0.8953 1.0063 0.4074 0.050 Uiso 1 1 calc R U
H21C H 0.8693 0.8961 0.4384 0.050 Uiso 1 1 calc R U
N1 N 0.22314(10) 0.91052(8) 0.15264(8) 0.0151(2) Uani 1 1 d . .
O1 O 0.24295(9) 1.07416(7) 0.24984(8) 0.0229(2) Uani 1 1 d . .
O2 O 0.27211(9) 1.06907(7) 0.07950(8) 0.0224(2) Uani 1 1 d . .
S1 S 0.28887(3) 1.02306(2) 0.18004(2) 0.01557(9) Uani 1 1 d . .

loop_
_atom_site_aniso_label
_atom_site_aniso_U_11
_atom_site_aniso_U_22
_atom_site_aniso_U_33
_atom_site_aniso_U_23
_atom_site_aniso_U_13
_atom_site_aniso_U_12
C1 0.0178(6) 0.0143(5) 0.0154(5) 0.0009(4) 0.0075(4) 0.0009(4)
C2 0.0185(6) 0.0139(5) 0.0225(6) 0.0018(5) 0.0101(5) 0.0001(4)
C3 0.0189(6) 0.0165(6) 0.0251(6) 0.0015(5) 0.0081(5) -0.0034(5)
C4 0.0209(6) 0.0197(6) 0.0193(6) 0.0001(5) 0.0036(5) -0.0040(5)
C5 0.0244(6) 0.0158(6) 0.0164(6) -0.0024(5) 0.0078(5) -0.0021(5)
C6 0.0209(6) 0.0137(5) 0.0148(5) 0.0007(4) 0.0084(5) 0.0007(4)
C7 0.0314(7) 0.0210(6) 0.0282(7) 0.0013(5) 0.0187(6) -0.0020(5)
C8 0.0190(6) 0.0165(6) 0.0345(7) 0.0024(5) 0.0125(5) 0.0020(5)
C9 0.0220(6) 0.0129(5) 0.0192(6) -0.0022(4) 0.0110(5) -0.0001(4)
C10 0.0293(7) 0.0211(6) 0.0197(6) 0.0007(5) 0.0137(5) 0.0007(5)
C11 0.0317(7) 0.0257(7) 0.0278(7) -0.0021(5) 0.0209(6) -0.0008(6)
C12 0.0236(6) 0.0216(6) 0.0320(7) -0.0036(5) 0.0157(6) 0.0014(5)
C13 0.0254(7) 0.0201(6) 0.0260(7) 0.0033(5) 0.0115(5) 0.0048(5)
C14 0.0241(6) 0.0182(6) 0.0227(6) 0.0025(5) 0.0136(5) 0.0020(5)
C15 0.0136(5) 0.0113(5) 0.0203(6) 0.0001(4) 0.0061(4) 0.0000(4)
C16 0.0193(6) 0.0178(6) 0.0196(6) 0.0011(5) 0.0085(5) -0.0009(5)
C17 0.0179(6) 0.0235(6) 0.0296(7) -0.0007(5) 0.0127(5) -0.0012(5)
C18 0.0160(6) 0.0156(6) 0.0286(7) -0.0022(5) 0.0046(5) 0.0009(4)
C19 0.0223(6) 0.0163(6) 0.0193(6) 0.0005(5) 0.0043(5) 0.0012(5)
C20 0.0205(6) 0.0166(6) 0.0201(6) -0.0003(5) 0.0093(5) -0.0006(5)
C21 0.0174(6) 0.0347(8) 0.0383(8) -0.0026(7) 0.0030(6) 0.0043(6)
N1 0.0170(5) 0.0111(4) 0.0186(5) -0.0022(4) 0.0088(4) -0.0019(4)
O1 0.0178(4) 0.0172(4) 0.0344(5) -0.0091(4) 0.0115(4) -0.0009(3)
O2 0.0197(4) 0.0160(4) 0.0255(5) 0.0065(4) 0.0035(4) -0.0006(3)
S1 0.01320(15) 0.01081(14) 0.02124(16) -0.00069(10) 0.00574(11) 0.00003(10)

loop_
_atom_type_symbol
_atom_type_description
_atom_type_scat_dispersion_real
_atom_type_scat_dispersion_imag
_atom_type_scat_source
C C 0.0033 0.0016 'International Tables Vol C Tables 4.2.6.8 and 6.1.1.4'
H H 0.0000 0.0000 'International Tables Vol C Tables 4.2.6.8 and 6.1.1.4'
N N 0.0061 0.0033 'International Tables Vol C Tables 4.2.6.8 and 6.1.1.4'
O O 0.0106 0.0060 'International Tables Vol C Tables 4.2.6.8 and 6.1.1.4'
S S 0.1246 0.1234 'International Tables Vol C Tables 4.2.6.8 and 6.1.1.4'

loop_
_geom_angle_atom_site_label_1
_geom_angle_atom_site_label_2
_geom_angle_atom_site_label_3
_geom_angle
N1 C1 C2 114.85(10)
C8 C2 C7 109.37(11)
C8 C2 C3 110.26(11)
C7 C2 C3 108.03(10)
C8 C2 C1 111.15(10)
C7 C2 C1 105.72(10)
C3 C2 C1 112.14(10)
C4 C3 C2 117.08(10)
C3 C4 C5 113.21(11)
C4 C5 C6 115.51(11)
N1 C6 C9 114.35(10)
N1 C6 C5 110.79(10)
C9 C6 C5 110.43(10)
C10 C9 C14 118.41(12)
C10 C9 C6 119.50(11)
C14 C9 C6 122.08(11)
C11 C10 C9 121.23(13)
C12 C11 C10 119.90(12)
C11 C12 C13 119.52(13)
C14 C13 C12 120.54(13)
C13 C14 C9 120.38(12)
C16 C15 C20 120.51(11)
C16 C15 S1 119.92(10)
C20 C15 S1 119.57(10)
C17 C16 C15 119.35(12)
C16 C17 C18 121.13(12)
C17 C18 C19 118.61(12)
C17 C18 C21 121.10(13)
C19 C18 C21 120.28(13)
C20 C19 C18 121.10(12)
C19 C20 C15 119.29(12)
C1 N1 C6 120.93(9)
C1 N1 S1 119.33(8)
C6 N1 S1 117.26(8)
O2 S1 O1 119.93(6)
O2 S1 N1 107.20(5)
O1 S1 N1 107.50(5)
O2 S1 C15 106.64(6)
O1 S1 C15 106.32(6)
N1 S1 C15 108.91(5)

loop_
_geom_bond_atom_site_label_1
_geom_bond_atom_site_label_2
_geom_bond_distance
C1 N1 1.4796(15)
C1 C2 1.5479(17)
C2 C8 1.5320(17)
C2 C7 1.5327(17)
C2 C3 1.5416(18)
C3 C4 1.5271(18)
C4 C5 1.5320(18)
C5 C6 1.5325(17)
C6 N1 1.4881(15)
C6 C9 1.5238(17)
C9 C10 1.3939(17)
C9 C14 1.3998(18)
C10 C11 1.393(2)
C11 C12 1.386(2)
C12 C13 1.3925(19)
C13 C14 1.3912(18)
C15 C16 1.3889(18)
C15 C20 1.3918(18)
C15 S1 1.7678(12)
C16 C17 1.3888(18)
C17 C18 1.390(2)
C18 C19 1.394(2)
C18 C21 1.5034(18)
C19 C20 1.3872(18)
N1 S1 1.6301(10)
O1 S1 1.4390(10)
O2 S1 1.4355(10)

loop_
_geom_torsion_atom_site_label_1
_geom_torsion_atom_site_label_2
_geom_torsion_atom_site_label_3
_geom_torsion_atom_site_label_4
_geom_torsion
N1 C1 C2 C8 -53.95(14)
N1 C1 C2 C7 -172.52(10)
N1 C1 C2 C3 69.99(13)
C8 C2 C3 C4 74.49(14)
C7 C2 C3 C4 -166.05(11)
C1 C2 C3 C4 -49.95(15)
C2 C3 C4 C5 68.04(15)
C3 C4 C5 C6 -90.83(13)
C4 C5 C6 N1 47.91(14)
C4 C5 C6 C9 175.65(10)
N1 C6 C9 C10 -125.69(12)
C5 C6 C9 C10 108.55(13)
N1 C6 C9 C14 55.31(16)
C5 C6 C9 C14 -70.45(15)
C14 C9 C10 C11 -1.2(2)
C6 C9 C10 C11 179.74(12)
C9 C10 C11 C12 0.1(2)
C10 C11 C12 C13 0.7(2)
C11 C12 C13 C14 -0.4(2)
C12 C13 C14 C9 -0.7(2)
C10 C9 C14 C13 1.49(19)
C6 C9 C14 C13 -179.50(12)
C20 C15 C16 C17 1.11(19)
S1 C15 C16 C17 -179.50(10)
C15 C16 C17 C18 -0.7(2)
C16 C17 C18 C19 -0.4(2)
C16 C17 C18 C21 179.06(13)
C17 C18 C19 C20 1.26(19)
C21 C18 C19 C20 -178.23(12)
C18 C19 C20 C15 -0.91(19)
C16 C15 C20 C19 -0.30(18)
S1 C15 C20 C19 -179.68(10)
C2 C1 N1 C6 -89.00(13)
C2 C1 N1 S1 109.37(10)
C9 C6 N1 C1 -92.52(13)
C5 C6 N1 C1 33.04(14)
C9 C6 N1 S1 69.47(12)
C5 C6 N1 S1 -164.97(8)
C1 N1 S1 O2 -159.76(9)
C6 N1 S1 O2 37.95(10)
C1 N1 S1 O1 -29.58(10)
C6 N1 S1 O1 168.13(9)
C1 N1 S1 C15 85.22(10)
C6 N1 S1 C15 -77.07(10)
C16 C15 S1 O2 -13.97(12)
C20 C15 S1 O2 165.42(10)
C16 C15 S1 O1 -143.04(10)
C20 C15 S1 O1 36.35(11)
C16 C15 S1 N1 101.40(11)
C20 C15 S1 N1 -79.21(11)
